data_7152266
loop_
_publ_author_name
'Yuan, Zhiliang'
'Mei, Liangyong'
'Wei, Yin'
'Shi, Min'
'Kattamuri, Padmanabha V.'
'McDowell, Patrick'
'Li, Guigen'

_publ_section_title
;
 Asymmetric catalytic Mannich-type reaction of hydrazones with
 difluoroenoxysilanes using imidazoline-anchored phosphine ligand-zinc(ii)
 complexes.
;
_journal_issue 13
_journal_name_full 'Organic &amp; biomolecular chemistry'
_journal_page_first 2509
_journal_page_last 2513
_journal_paper_doi 10.1039/c2ob07022g
_journal_volume 10
_journal_year 2012
_chemical_absolute_configuration ad
_chemical_formula_sum 'C55 H43 Cl2 N2 O2 P S'
_chemical_formula_weight 897.84
_chemical_name_systematic
;
?
;
_space_group_IT_number 20
_symmetry_cell_setting orthorhombic
_symmetry_space_group_name_Hall 'C 2c 2'
_symmetry_space_group_name_H-M 'C 2 2 21'
_atom_sites_solution_hydrogens geom
_atom_sites_solution_primary direct
_atom_sites_solution_secondary difmap
_audit_creation_method SHELXL-97
_cell_angle_alpha 90.00
_cell_angle_beta 90.00
_cell_angle_gamma 90.00
_cell_formula_units_Z 8
_cell_length_a 13.5209(9)
_cell_length_b 16.5318(12)
_cell_length_c 41.077(3)
_cell_measurement_reflns_used 5619
_cell_measurement_temperature 293(2)
_cell_measurement_theta_max 42.612
_cell_measurement_theta_min 4.368
_cell_volume 9181.7(11)
_computing_cell_refinement 'Bruker SMART'
_computing_data_collection 'Bruker SMART'
_computing_data_reduction 'Bruker SHELXTL'
_computing_molecular_graphics 'Bruker SHELXTL'
_computing_publication_material 'Bruker SHELXTL'
_computing_structure_refinement 'SHELXL-97 (Sheldrick, 1997)'
_computing_structure_solution 'SHELXS-97 (Sheldrick, 1990)'
_diffrn_ambient_temperature 293(2)
_diffrn_measured_fraction_theta_full 0.999
_diffrn_measured_fraction_theta_max 0.999
_diffrn_measurement_device_type 'CCD area detector'
_diffrn_measurement_method 'phi and omega scans'
_diffrn_radiation_monochromator graphite
_diffrn_radiation_source 'fine-focus sealed tube'
_diffrn_radiation_type MoK\a
_diffrn_radiation_wavelength 0.71073
_diffrn_reflns_av_R_equivalents 0.0956
_diffrn_reflns_av_sigmaI/netI 0.0852
_diffrn_reflns_limit_h_max 16
_diffrn_reflns_limit_h_min -12
_diffrn_reflns_limit_k_max 18
_diffrn_reflns_limit_k_min -20
_diffrn_reflns_limit_l_max 49
_diffrn_reflns_limit_l_min -40
_diffrn_reflns_number 24246
_diffrn_reflns_theta_full 25.50
_diffrn_reflns_theta_max 25.50
_diffrn_reflns_theta_min 1.98
_exptl_absorpt_coefficient_mu 0.267
_exptl_absorpt_correction_T_max 1.00000
_exptl_absorpt_correction_T_min 0.20075
_exptl_absorpt_correction_type empirical
_exptl_absorpt_process_details sadabs
_exptl_crystal_colour colorless
_exptl_crystal_density_diffrn 1.299
_exptl_crystal_density_method 'not measured'
_exptl_crystal_description prismatic
_exptl_crystal_F_000 3744
_exptl_crystal_size_max 0.397
_exptl_crystal_size_mid 0.365
_exptl_crystal_size_min 0.258
_refine_diff_density_max 0.284
_refine_diff_density_min -0.294
_refine_diff_density_rms 0.040
_refine_ls_abs_structure_details 'Flack H D (1983), Acta Cryst. A39, 876-881'
_refine_ls_abs_structure_Flack 0.01(6)
_refine_ls_extinction_method none
_refine_ls_goodness_of_fit_ref 0.909
_refine_ls_hydrogen_treatment constr
_refine_ls_matrix_type full
_refine_ls_number_parameters 569
_refine_ls_number_reflns 8529
_refine_ls_number_restraints 0
_refine_ls_restrained_S_all 0.909
_refine_ls_R_factor_all 0.0650
_refine_ls_R_factor_gt 0.0472
_refine_ls_shift/su_max 0.003
_refine_ls_shift/su_mean 0.000
_refine_ls_structure_factor_coef Fsqd
_refine_ls_weighting_details 'calc w=1/[\s^2^(Fo^2^)+(0.0386P)^2^+0.0000P] where P=(Fo^2^+2Fc^2^)/3'
_refine_ls_weighting_scheme calc
_refine_ls_wR_factor_gt 0.0976
_refine_ls_wR_factor_ref 0.1032
_reflns_number_gt 6184
_reflns_number_total 8529
_reflns_threshold_expression >2sigma(I)
_cod_data_source_file c2ob07022g.txt
_cod_data_source_block cd201396
_cod_depositor_comments
;
The following automatic conversions were performed:

'_symmetry_cell_setting' value 'Orthorhombic' changed to
'orthorhombic' according to
/home/saulius/struct/CIF-dictionaries/cif_core.dic dictionary named
'cif_core.dic' version 2.4.1 from 2010-06-29.

Automatic conversion script
Id: cif_fix_values 1715 2011-07-08 13:25:40Z adriana 
;
_cod_original_cell_volume 9181.8(11)
_cod_original_sg_symbol_H-M C222(1)
_cod_database_code 7152266

loop_
_symmetry_equiv_pos_as_xyz
'x, y, z'
'-x, -y, z+1/2'
'-x, y, -z+1/2'
'x, -y, -z'
'x+1/2, y+1/2, z'
'-x+1/2, -y+1/2, z+1/2'
'-x+1/2, y+1/2, -z+1/2'
'x+1/2, -y+1/2, -z'

loop_
_atom_site_label
_atom_site_type_symbol
_atom_site_fract_x
_atom_site_fract_y
_atom_site_fract_z
_atom_site_U_iso_or_equiv
_atom_site_adp_type
_atom_site_occupancy
_atom_site_symmetry_multiplicity
_atom_site_calc_flag
_atom_site_refinement_flags
P1 P 0.94014(6) 0.78502(5) 0.926087(19) 0.0496(2) Uani 1 1 d .
S1 S 0.69894(5) 0.93798(5) 0.807172(18) 0.0465(2) Uani 1 1 d .
Cl1 Cl 0.24924(11) 0.38740(14) 0.99342(4) 0.1746(9) Uani 1 1 d .
Cl2 Cl 0.07216(11) 0.33216(9) 0.96371(4) 0.1240(5) Uani 1 1 d .
N1 N 0.72691(15) 0.85533(14) 0.82860(5) 0.0388(6) Uani 1 1 d .
N2 N 0.70315(16) 0.78954(16) 0.87681(5) 0.0443(6) Uani 1 1 d .
O1 O 0.75665(14) 1.00232(13) 0.81972(5) 0.0576(6) Uani 1 1 d .
O2 O 0.70711(14) 0.91400(14) 0.77434(5) 0.0599(6) Uani 1 1 d .
C1 C 0.73899(18) 0.85202(18) 0.86304(6) 0.0366(6) Uani 1 1 d .
C2 C 0.64931(19) 0.74192(18) 0.85249(7) 0.0429(7) Uani 1 1 d .
H2 H 0.6738 0.6861 0.8530 0.051 Uiso 1 1 calc R
C3 C 0.67498(19) 0.78030(18) 0.81872(6) 0.0420(7) Uani 1 1 d .
H3 H 0.6133 0.7951 0.8077 0.050 Uiso 1 1 calc R
C4 C 0.7349(2) 0.72708(18) 0.79629(7) 0.0444(7) Uani 1 1 d .
C5 C 0.6883(3) 0.6858(2) 0.77175(9) 0.0756(11) Uani 1 1 d .
H5 H 0.6209 0.6930 0.7684 0.091 Uiso 1 1 calc R
C6 C 0.7414(4) 0.6330(3) 0.75172(10) 0.0916(13) Uani 1 1 d .
H6 H 0.7092 0.6044 0.7353 0.110 Uiso 1 1 calc R
C7 C 0.8403(3) 0.6236(2) 0.75629(10) 0.0777(11) Uani 1 1 d .
H7 H 0.8762 0.5887 0.7430 0.093 Uiso 1 1 calc R
C8 C 0.8858(3) 0.6647(2) 0.77991(9) 0.0738(11) Uani 1 1 d .
H8 H 0.9536 0.6585 0.7828 0.089 Uiso 1 1 calc R
C9 C 0.8341(2) 0.7164(2) 0.80028(8) 0.0614(9) Uani 1 1 d .
H9 H 0.8672 0.7440 0.8167 0.074 Uiso 1 1 calc R
C10 C 0.5392(2) 0.74137(18) 0.85812(7) 0.0444(7) Uani 1 1 d .
C11 C 0.4924(2) 0.8043(2) 0.87404(8) 0.0547(8) Uani 1 1 d .
H11 H 0.5297 0.8458 0.8832 0.066 Uiso 1 1 calc R
C12 C 0.3904(3) 0.8061(3) 0.87649(10) 0.0756(11) Uani 1 1 d .
H12 H 0.3592 0.8487 0.8872 0.091 Uiso 1 1 calc R
C13 C 0.3358(3) 0.7455(3) 0.86322(11) 0.0897(14) Uani 1 1 d .
H13 H 0.2672 0.7469 0.8648 0.108 Uiso 1 1 calc R
C14 C 0.3808(3) 0.6829(3) 0.84774(10) 0.0900(14) Uani 1 1 d .
H14 H 0.3429 0.6414 0.8389 0.108 Uiso 1 1 calc R
C15 C 0.4823(2) 0.6807(2) 0.84511(8) 0.0681(10) Uani 1 1 d .
H15 H 0.5125 0.6378 0.8344 0.082 Uiso 1 1 calc R
C16 C 0.79009(19) 0.91759(17) 0.88102(6) 0.0382(6) Uani 1 1 d .
C17 C 0.7317(2) 0.97106(19) 0.89927(7) 0.0491(8) Uani 1 1 d .
H17 H 0.6636 0.9632 0.9001 0.059 Uiso 1 1 calc R
C18 C 0.7723(2) 1.0338(2) 0.91570(8) 0.0560(9) Uani 1 1 d .
H18 H 0.7318 1.0688 0.9274 0.067 Uiso 1 1 calc R
C19 C 0.8757(2) 1.04671(18) 0.91522(7) 0.0481(8) Uani 1 1 d .
C20 C 0.9186(3) 1.1139(2) 0.93064(8) 0.0665(10) Uani 1 1 d .
H20 H 0.8786 1.1504 0.9418 0.080 Uiso 1 1 calc R
C21 C 1.0167(3) 1.1260(2) 0.92950(9) 0.0792(12) Uani 1 1 d .
H21 H 1.0443 1.1715 0.9392 0.095 Uiso 1 1 calc R
C22 C 1.0772(3) 1.0697(2) 0.91361(9) 0.0709(10) Uani 1 1 d .
H22 H 1.1452 1.0779 0.9131 0.085 Uiso 1 1 calc R
C23 C 1.0389(2) 1.0040(2) 0.89906(7) 0.0525(8) Uani 1 1 d .
H23 H 1.0808 0.9667 0.8892 0.063 Uiso 1 1 calc R
C24 C 0.9359(2) 0.99107(17) 0.89855(6) 0.0415(7) Uani 1 1 d .
C25 C 0.89295(18) 0.92472(17) 0.88159(6) 0.0359(6) Uani 1 1 d .
C26 C 0.95679(18) 0.86158(17) 0.86639(6) 0.0385(6) Uani 1 1 d .
C27 C 1.00153(19) 0.87610(19) 0.83522(7) 0.0425(7) Uani 1 1 d .
C28 C 0.9894(2) 0.9499(2) 0.81862(7) 0.0531(8) Uani 1 1 d .
H28 H 0.9482 0.9895 0.8272 0.064 Uiso 1 1 calc R
C29 C 1.0372(2) 0.9638(2) 0.79029(8) 0.0681(10) Uani 1 1 d .
H29 H 1.0295 1.0134 0.7799 0.082 Uiso 1 1 calc R
C30 C 1.0978(3) 0.9052(3) 0.77633(9) 0.0777(12) Uani 1 1 d .
H30 H 1.1300 0.9157 0.7568 0.093 Uiso 1 1 calc R
C31 C 1.1098(2) 0.8335(3) 0.79128(8) 0.0694(11) Uani 1 1 d .
H31 H 1.1496 0.7944 0.7816 0.083 Uiso 1 1 calc R
C32 C 1.0632(2) 0.8160(2) 0.82135(7) 0.0492(8) Uani 1 1 d .
C33 C 1.0764(2) 0.7421(2) 0.83787(8) 0.0535(8) Uani 1 1 d .
H33 H 1.1127 0.7009 0.8282 0.064 Uiso 1 1 calc R
C34 C 1.0364(2) 0.7307(2) 0.86786(7) 0.0507(8) Uani 1 1 d .
H34 H 1.0472 0.6821 0.8787 0.061 Uiso 1 1 calc R
C35 C 0.97835(19) 0.79143(18) 0.88295(7) 0.0418(7) Uani 1 1 d .
C36 C 0.9422(2) 0.67623(18) 0.93384(7) 0.0478(7) Uani 1 1 d .
C37 C 0.8580(2) 0.6329(2) 0.92630(9) 0.0667(10) Uani 1 1 d .
H37 H 0.8050 0.6591 0.9164 0.080 Uiso 1 1 calc R
C38 C 0.8510(3) 0.5523(2) 0.93306(10) 0.0844(13) Uani 1 1 d .
H38 H 0.7934 0.5246 0.9276 0.101 Uiso 1 1 calc R
C39 C 0.9264(3) 0.5116(2) 0.94754(9) 0.0772(11) Uani 1 1 d .
H39 H 0.9209 0.4566 0.9521 0.093 Uiso 1 1 calc R
C40 C 1.0099(3) 0.5528(2) 0.95521(10) 0.0785(11) Uani 1 1 d .
H40 H 1.0626 0.5260 0.9650 0.094 Uiso 1 1 calc R
C41 C 1.0170(2) 0.6339(2) 0.94860(9) 0.0716(11) Uani 1 1 d .
H41 H 1.0746 0.6612 0.9543 0.086 Uiso 1 1 calc R
C42 C 1.0530(3) 0.82018(18) 0.94622(7) 0.0537(8) Uani 1 1 d .
C43 C 1.1490(3) 0.8060(2) 0.93511(9) 0.0736(11) Uani 1 1 d .
H43 H 1.1592 0.7768 0.9161 0.088 Uiso 1 1 calc R
C44 C 1.2292(3) 0.8355(3) 0.95248(10) 0.0925(14) Uani 1 1 d .
H44 H 1.2930 0.8260 0.9449 0.111 Uiso 1 1 calc R
C45 C 1.2159(4) 0.8780(3) 0.98044(11) 0.1066(18) Uani 1 1 d .
H45 H 1.2704 0.8975 0.9918 0.128 Uiso 1 1 calc R
C46 C 1.1252(4) 0.8919(3) 0.99171(10) 0.1056(17) Uani 1 1 d .
H46 H 1.1166 0.9209 1.0109 0.127 Uiso 1 1 calc R
C47 C 1.0427(3) 0.8628(2) 0.97467(9) 0.0821(12) Uani 1 1 d .
H47 H 0.9797 0.8727 0.9828 0.099 Uiso 1 1 calc R
C48 C 0.5736(2) 0.95965(17) 0.81520(7) 0.0432(7) Uani 1 1 d .
C49 C 0.5486(2) 1.00992(19) 0.84025(7) 0.0519(8) Uani 1 1 d .
H49 H 0.5977 1.0350 0.8525 0.062 Uiso 1 1 calc R
C50 C 0.4506(2) 1.0233(2) 0.84734(9) 0.0634(9) Uani 1 1 d .
H50 H 0.4340 1.0579 0.8643 0.076 Uiso 1 1 calc R
C51 C 0.3765(2) 0.9864(2) 0.82967(9) 0.0598(9) Uani 1 1 d .
C52 C 0.4018(2) 0.9386(2) 0.80405(8) 0.0638(9) Uani 1 1 d .
H52 H 0.3523 0.9157 0.7913 0.077 Uiso 1 1 calc R
C53 C 0.5004(2) 0.9235(2) 0.79660(7) 0.0579(9) Uani 1 1 d .
H53 H 0.5170 0.8896 0.7794 0.069 Uiso 1 1 calc R
C54 C 0.2687(2) 1.0021(3) 0.83775(11) 0.0925(13) Uani 1 1 d .
H54A H 0.2382 1.0311 0.8202 0.139 Uiso 1 1 calc R
H54B H 0.2645 1.0336 0.8573 0.139 Uiso 1 1 calc R
H54C H 0.2353 0.9515 0.8409 0.139 Uiso 1 1 calc R
C55 C 0.1965(3) 0.3187(3) 0.96687(11) 0.1106(16) Uani 1 1 d .
H55A H 0.2265 0.3248 0.9455 0.133 Uiso 1 1 calc R
H55B H 0.2099 0.2643 0.9745 0.133 Uiso 1 1 calc R

loop_
_atom_site_aniso_label
_atom_site_aniso_U_11
_atom_site_aniso_U_22
_atom_site_aniso_U_33
_atom_site_aniso_U_23
_atom_site_aniso_U_13
_atom_site_aniso_U_12
P1 0.0510(5) 0.0486(5) 0.0493(5) 0.0005(4) 0.0070(4) 0.0021(4)
S1 0.0428(4) 0.0517(5) 0.0449(4) 0.0103(4) 0.0058(3) -0.0006(4)
Cl1 0.1182(11) 0.283(3) 0.1228(12) -0.0531(14) 0.0154(9) -0.0334(13)
Cl2 0.1283(11) 0.1076(10) 0.1362(11) -0.0281(8) -0.0119(9) 0.0222(8)
N1 0.0363(12) 0.0417(14) 0.0385(13) -0.0035(11) 0.0029(10) -0.0013(11)
N2 0.0350(12) 0.0525(16) 0.0455(13) 0.0065(13) -0.0024(11) -0.0071(12)
O1 0.0474(12) 0.0476(13) 0.0778(15) 0.0144(11) 0.0026(10) -0.0124(11)
O2 0.0567(13) 0.0823(17) 0.0409(11) 0.0130(11) 0.0111(10) 0.0036(12)
C1 0.0252(13) 0.0452(18) 0.0393(16) -0.0020(13) 0.0019(12) 0.0015(13)
C2 0.0353(15) 0.0420(18) 0.0514(17) 0.0000(14) 0.0005(13) -0.0011(13)
C3 0.0333(14) 0.0496(18) 0.0431(16) -0.0024(14) 0.0000(12) -0.0014(14)
C4 0.0431(16) 0.0459(18) 0.0440(17) -0.0024(14) 0.0026(13) -0.0052(14)
C5 0.060(2) 0.088(3) 0.079(2) -0.032(2) -0.005(2) -0.005(2)
C6 0.102(3) 0.099(3) 0.074(3) -0.047(3) -0.001(2) -0.017(3)
C7 0.086(3) 0.067(3) 0.080(3) -0.026(2) 0.022(2) -0.004(2)
C8 0.058(2) 0.074(3) 0.089(3) -0.028(2) 0.013(2) 0.0037(19)
C9 0.0480(18) 0.067(2) 0.069(2) -0.0261(19) 0.0024(16) 0.0040(17)
C10 0.0398(16) 0.0504(19) 0.0429(16) 0.0073(14) 0.0036(13) -0.0077(15)
C11 0.0355(17) 0.064(2) 0.065(2) 0.0054(18) 0.0030(15) -0.0043(16)
C12 0.047(2) 0.092(3) 0.088(3) 0.015(2) 0.0118(19) 0.010(2)
C13 0.038(2) 0.137(4) 0.094(3) 0.018(3) 0.000(2) -0.013(3)
C14 0.064(3) 0.125(4) 0.081(3) -0.006(3) -0.002(2) -0.047(3)
C15 0.053(2) 0.080(3) 0.071(2) -0.010(2) 0.0022(17) -0.0323(19)
C16 0.0347(15) 0.0410(17) 0.0391(15) 0.0026(13) 0.0012(12) -0.0029(13)
C17 0.0382(16) 0.057(2) 0.0527(18) -0.0042(16) 0.0077(14) 0.0035(15)
C18 0.055(2) 0.058(2) 0.0549(19) -0.0168(16) 0.0085(15) 0.0080(16)
C19 0.058(2) 0.045(2) 0.0405(16) -0.0043(15) -0.0030(14) -0.0016(15)
C20 0.083(3) 0.059(2) 0.057(2) -0.0180(17) -0.0059(19) -0.005(2)
C21 0.099(3) 0.063(3) 0.075(3) -0.014(2) -0.033(2) -0.022(2)
C22 0.056(2) 0.078(3) 0.078(2) -0.004(2) -0.0146(18) -0.018(2)
C23 0.0407(18) 0.056(2) 0.061(2) -0.0049(16) -0.0073(14) -0.0110(16)
C24 0.0442(17) 0.0438(17) 0.0367(15) -0.0009(13) -0.0047(13) -0.0030(15)
C25 0.0319(14) 0.0406(17) 0.0352(14) 0.0064(13) 0.0020(11) -0.0023(13)
C26 0.0280(14) 0.0454(17) 0.0422(16) -0.0084(13) -0.0023(12) -0.0065(13)
C27 0.0317(15) 0.055(2) 0.0405(17) -0.0061(15) -0.0005(13) -0.0049(14)
C28 0.0429(17) 0.075(2) 0.0409(17) -0.0014(17) 0.0047(14) -0.0014(16)
C29 0.061(2) 0.089(3) 0.054(2) 0.0144(19) 0.0051(17) -0.010(2)
C30 0.061(2) 0.124(4) 0.048(2) 0.011(2) 0.0180(18) 0.003(2)
C31 0.0431(19) 0.113(4) 0.052(2) -0.017(2) 0.0100(16) 0.004(2)
C32 0.0300(15) 0.075(2) 0.0429(17) -0.0136(16) -0.0006(14) -0.0043(16)
C33 0.0345(16) 0.064(2) 0.062(2) -0.0233(18) 0.0006(15) 0.0052(15)
C34 0.0424(16) 0.052(2) 0.058(2) -0.0080(16) -0.0018(15) 0.0025(15)
C35 0.0327(15) 0.0448(18) 0.0479(17) -0.0066(15) 0.0012(12) -0.0024(14)
C36 0.0394(16) 0.0538(18) 0.0502(18) 0.0011(14) 0.0050(15) 0.0001(16)
C37 0.0441(18) 0.059(2) 0.097(3) 0.015(2) -0.0173(18) -0.0045(17)
C38 0.052(2) 0.067(3) 0.135(4) 0.015(3) -0.025(2) -0.017(2)
C39 0.061(2) 0.050(2) 0.121(3) 0.018(2) -0.004(2) -0.010(2)
C40 0.061(2) 0.064(3) 0.111(3) 0.028(2) -0.018(2) 0.005(2)
C41 0.051(2) 0.061(2) 0.103(3) 0.019(2) -0.0168(19) -0.0075(18)
C42 0.073(2) 0.0449(18) 0.0434(18) 0.0003(14) 0.0042(17) -0.0163(17)
C43 0.070(2) 0.084(3) 0.067(2) -0.014(2) 0.001(2) -0.025(2)
C44 0.077(3) 0.123(4) 0.078(3) 0.007(3) -0.001(2) -0.043(3)
C45 0.139(4) 0.120(4) 0.061(3) -0.001(3) -0.006(3) -0.085(4)
C46 0.153(4) 0.107(4) 0.057(3) -0.021(2) 0.015(3) -0.066(3)
C47 0.103(3) 0.083(3) 0.060(2) -0.009(2) 0.017(2) -0.027(3)
C48 0.0411(16) 0.0421(17) 0.0465(17) 0.0079(14) -0.0032(13) 0.0021(13)
C49 0.0454(18) 0.0466(19) 0.064(2) -0.0069(16) -0.0079(16) -0.0022(16)
C50 0.052(2) 0.055(2) 0.083(2) -0.0158(18) 0.0048(18) 0.0141(17)
C51 0.0431(18) 0.058(2) 0.078(2) -0.0005(19) -0.0024(17) 0.0061(17)
C52 0.0502(19) 0.071(2) 0.070(2) -0.005(2) -0.0196(17) 0.0070(18)
C53 0.062(2) 0.070(2) 0.0418(18) -0.0007(16) -0.0105(15) 0.0069(18)
C54 0.043(2) 0.103(3) 0.131(3) -0.022(3) -0.005(2) 0.015(2)
C55 0.114(4) 0.127(4) 0.091(3) -0.010(3) 0.000(3) 0.045(3)

loop_
_atom_type_symbol
_atom_type_description
_atom_type_scat_dispersion_real
_atom_type_scat_dispersion_imag
_atom_type_scat_source
C C 0.0033 0.0016 'International Tables Vol C Tables 4.2.6.8 and 6.1.1.4'
H H 0.0000 0.0000 'International Tables Vol C Tables 4.2.6.8 and 6.1.1.4'
N N 0.0061 0.0033 'International Tables Vol C Tables 4.2.6.8 and 6.1.1.4'
O O 0.0106 0.0060 'International Tables Vol C Tables 4.2.6.8 and 6.1.1.4'
Cl Cl 0.1484 0.1585 'International Tables Vol C Tables 4.2.6.8 and 6.1.1.4'
P P 0.1023 0.0942 'International Tables Vol C Tables 4.2.6.8 and 6.1.1.4'
S S 0.1246 0.1234 'International Tables Vol C Tables 4.2.6.8 and 6.1.1.4'

loop_
_geom_angle_atom_site_label_1
_geom_angle_atom_site_label_2
_geom_angle_atom_site_label_3
_geom_angle
C36 P1 C42 102.77(14)
C36 P1 C35 102.67(13)
C42 P1 C35 100.47(13)
O2 S1 O1 121.07(13)
O2 S1 N1 104.86(13)
O1 S1 N1 107.33(12)
O2 S1 C48 108.14(13)
O1 S1 C48 107.99(14)
N1 S1 C48 106.59(12)
C1 N1 C3 107.1(2)
C1 N1 S1 125.52(19)
C3 N1 S1 115.69(17)
C1 N2 C2 108.8(2)
N2 C1 N1 115.4(2)
N2 C1 C16 123.3(2)
N1 C1 C16 121.3(2)
N2 C2 C10 112.9(2)
N2 C2 C3 106.1(2)
C10 C2 C3 111.0(2)
N2 C2 H2 108.9
C10 C2 H2 108.9
C3 C2 H2 108.9
N1 C3 C4 113.6(2)
N1 C3 C2 101.6(2)
C4 C3 C2 115.1(2)
N1 C3 H3 108.7
C4 C3 H3 108.7
C2 C3 H3 108.7
C9 C4 C5 118.5(3)
C9 C4 C3 122.0(3)
C5 C4 C3 119.5(3)
C4 C5 C6 120.5(3)
C4 C5 H5 119.7
C6 C5 H5 119.7
C7 C6 C5 119.7(4)
C7 C6 H6 120.2
C5 C6 H6 120.2
C8 C7 C6 119.7(4)
C8 C7 H7 120.2
C6 C7 H7 120.2
C7 C8 C9 121.4(3)
C7 C8 H8 119.3
C9 C8 H8 119.3
C4 C9 C8 120.2(3)
C4 C9 H9 119.9
C8 C9 H9 119.9
C15 C10 C11 118.5(3)
C15 C10 C2 119.9(3)
C11 C10 C2 121.4(3)
C10 C11 C12 120.5(3)
C10 C11 H11 119.7
C12 C11 H11 119.7
C13 C12 C11 119.7(4)
C13 C12 H12 120.1
C11 C12 H12 120.1
C14 C13 C12 120.5(4)
C14 C13 H13 119.8
C12 C13 H13 119.8
C13 C14 C15 120.2(4)
C13 C14 H14 119.9
C15 C14 H14 119.9
C10 C15 C14 120.6(4)
C10 C15 H15 119.7
C14 C15 H15 119.7
C25 C16 C17 119.9(3)
C25 C16 C1 122.3(2)
C17 C16 C1 117.7(2)
C18 C17 C16 121.4(3)
C18 C17 H17 119.3
C16 C17 H17 119.3
C17 C18 C19 120.6(3)
C17 C18 H18 119.7
C19 C18 H18 119.7
C20 C19 C24 119.9(3)
C20 C19 C18 121.4(3)
C24 C19 C18 118.7(3)
C21 C20 C19 120.7(3)
C21 C20 H20 119.6
C19 C20 H20 119.6
C20 C21 C22 119.6(3)
C20 C21 H21 120.2
C22 C21 H21 120.2
C23 C22 C21 121.3(3)
C23 C22 H22 119.3
C21 C22 H22 119.3
C22 C23 C24 120.7(3)
C22 C23 H23 119.7
C24 C23 H23 119.7
C19 C24 C23 117.7(3)
C19 C24 C25 120.4(3)
C23 C24 C25 121.8(3)
C16 C25 C24 118.7(2)
C16 C25 C26 120.7(3)
C24 C25 C26 120.5(2)
C35 C26 C27 119.5(3)
C35 C26 C25 120.4(2)
C27 C26 C25 120.0(3)
C28 C27 C32 118.8(3)
C28 C27 C26 121.9(3)
C32 C27 C26 119.3(3)
C29 C28 C27 120.6(3)
C29 C28 H28 119.7
C27 C28 H28 119.7
C28 C29 C30 121.2(4)
C28 C29 H29 119.4
C30 C29 H29 119.4
C31 C30 C29 119.7(3)
C31 C30 H30 120.1
C29 C30 H30 120.1
C30 C31 C32 121.6(4)
C30 C31 H31 119.2
C32 C31 H31 119.2
C33 C32 C31 122.7(3)
C33 C32 C27 119.3(3)
C31 C32 C27 118.0(3)
C34 C33 C32 120.5(3)
C34 C33 H33 119.8
C32 C33 H33 119.8
C33 C34 C35 121.2(3)
C33 C34 H34 119.4
C35 C34 H34 119.4
C26 C35 C34 119.9(3)
C26 C35 P1 117.6(2)
C34 C35 P1 122.2(2)
C41 C36 C37 116.3(3)
C41 C36 P1 126.2(2)
C37 C36 P1 117.3(2)
C38 C37 C36 121.2(3)
C38 C37 H37 119.4
C36 C37 H37 119.4
C39 C38 C37 121.4(3)
C39 C38 H38 119.3
C37 C38 H38 119.3
C40 C39 C38 118.5(3)
C40 C39 H39 120.8
C38 C39 H39 120.8
C39 C40 C41 120.3(3)
C39 C40 H40 119.9
C41 C40 H40 119.9
C36 C41 C40 122.4(3)
C36 C41 H41 118.8
C40 C41 H41 118.8
C47 C42 C43 117.3(3)
C47 C42 P1 117.6(3)
C43 C42 P1 125.1(2)
C44 C43 C42 120.0(4)
C44 C43 H43 120.0
C42 C43 H43 120.0
C45 C44 C43 120.9(4)
C45 C44 H44 119.6
C43 C44 H44 119.6
C46 C45 C44 120.4(4)
C46 C45 H45 119.8
C44 C45 H45 119.8
C45 C46 C47 120.0(4)
C45 C46 H46 120.0
C47 C46 H46 120.0
C42 C47 C46 121.4(4)
C42 C47 H47 119.3
C46 C47 H47 119.3
C49 C48 C53 120.1(3)
C49 C48 S1 120.2(2)
C53 C48 S1 119.7(2)
C48 C49 C50 119.8(3)
C48 C49 H49 120.1
C50 C49 H49 120.1
C49 C50 C51 121.2(3)
C49 C50 H50 119.4
C51 C50 H50 119.4
C52 C51 C50 118.8(3)
C52 C51 C54 120.7(3)
C50 C51 C54 120.5(3)
C51 C52 C53 121.1(3)
C51 C52 H52 119.5
C53 C52 H52 119.5
C48 C53 C52 119.1(3)
C48 C53 H53 120.5
C52 C53 H53 120.5
C51 C54 H54A 109.5
C51 C54 H54B 109.5
H54A C54 H54B 109.5
C51 C54 H54C 109.5
H54A C54 H54C 109.5
H54B C54 H54C 109.5
Cl2 C55 Cl1 111.7(3)
Cl2 C55 H55A 109.3
Cl1 C55 H55A 109.3
Cl2 C55 H55B 109.3
Cl1 C55 H55B 109.3
H55A C55 H55B 107.9

loop_
_geom_bond_atom_site_label_1
_geom_bond_atom_site_label_2
_geom_bond_distance
P1 C36 1.827(3)
P1 C42 1.831(3)
P1 C35 1.849(3)
S1 O2 1.410(2)
S1 O1 1.416(2)
S1 N1 1.669(2)
S1 C48 1.763(3)
Cl1 C55 1.728(5)
Cl2 C55 1.701(4)
N1 C1 1.425(3)
N1 C3 1.482(3)
N2 C1 1.274(3)
N2 C2 1.466(4)
C1 C16 1.482(4)
C2 C10 1.506(4)
C2 C3 1.564(4)
C2 H2 0.9800
C3 C4 1.510(4)
C3 H3 0.9800
C4 C9 1.362(4)
C4 C5 1.371(4)
C5 C6 1.398(5)
C5 H5 0.9300
C6 C7 1.360(6)
C6 H6 0.9300
C7 C8 1.334(5)
C7 H7 0.9300
C8 C9 1.385(4)
C8 H8 0.9300
C9 H9 0.9300
C10 C15 1.372(4)
C10 C11 1.383(4)
C11 C12 1.383(4)
C11 H11 0.9300
C12 C13 1.359(6)
C12 H12 0.9300
C13 C14 1.358(6)
C13 H13 0.9300
C14 C15 1.377(5)
C14 H14 0.9300
C15 H15 0.9300
C16 C25 1.396(3)
C16 C17 1.403(4)
C17 C18 1.354(4)
C17 H17 0.9300
C18 C19 1.415(4)
C18 H18 0.9300
C19 C20 1.404(4)
C19 C24 1.406(4)
C20 C21 1.342(5)
C20 H20 0.9300
C21 C22 1.401(5)
C21 H21 0.9300
C22 C23 1.343(5)
C22 H22 0.9300
C23 C24 1.409(4)
C23 H23 0.9300
C24 C25 1.423(4)
C25 C26 1.491(4)
C26 C35 1.376(4)
C26 C27 1.437(4)
C27 C28 1.407(4)
C27 C32 1.417(4)
C28 C29 1.351(4)
C28 H28 0.9300
C29 C30 1.392(5)
C29 H29 0.9300
C30 C31 1.346(5)
C30 H30 0.9300
C31 C32 1.416(4)
C31 H31 0.9300
C32 C33 1.409(4)
C33 C34 1.359(4)
C33 H33 0.9300
C34 C35 1.417(4)
C34 H34 0.9300
C36 C41 1.371(4)
C36 C37 1.381(4)
C37 C38 1.364(5)
C37 H37 0.9300
C38 C39 1.359(5)
C38 H38 0.9300
C39 C40 1.356(5)
C39 H39 0.9300
C40 C41 1.371(5)
C40 H40 0.9300
C41 H41 0.9300
C42 C47 1.372(4)
C42 C43 1.396(5)
C43 C44 1.386(5)
C43 H43 0.9300
C44 C45 1.358(6)
C44 H44 0.9300
C45 C46 1.330(6)
C45 H45 0.9300
C46 C47 1.402(6)
C46 H46 0.9300
C47 H47 0.9300
C48 C49 1.365(4)
C48 C53 1.386(4)
C49 C50 1.375(4)
C49 H49 0.9300
C50 C51 1.380(4)
C50 H50 0.9300
C51 C52 1.360(4)
C51 C54 1.516(4)
C52 C53 1.391(4)
C52 H52 0.9300
C53 H53 0.9300
C54 H54A 0.9600
C54 H54B 0.9600
C54 H54C 0.9600
C55 H55A 0.9700
C55 H55B 0.9700

loop_
_geom_hbond_atom_site_label_D
_geom_hbond_atom_site_label_H
_geom_hbond_atom_site_label_A
_geom_hbond_distance_DH
_geom_hbond_distance_HA
_geom_hbond_distance_DA
_geom_hbond_angle_DHA
_geom_hbond_site_symmetry_A
C14 H14 O1 0.93 2.70 3.613(5) 169.0 5_445
C30 H30 O2 0.93 2.55 3.363(4) 146.7 3_756

loop_
_geom_torsion_atom_site_label_1
_geom_torsion_atom_site_label_2
_geom_torsion_atom_site_label_3
_geom_torsion_atom_site_label_4
_geom_torsion
O2 S1 N1 C1 172.9(2)
O1 S1 N1 C1 42.9(2)
C48 S1 N1 C1 -72.6(2)
O2 S1 N1 C3 -49.0(2)
O1 S1 N1 C3 -178.97(18)
C48 S1 N1 C3 65.5(2)
C2 N2 C1 N1 -5.9(3)
C2 N2 C1 C16 174.1(2)
C3 N1 C1 N2 -1.0(3)
S1 N1 C1 N2 140.0(2)
C3 N1 C1 C16 179.0(2)
S1 N1 C1 C16 -40.0(3)
C1 N2 C2 C10 -111.8(3)
C1 N2 C2 C3 9.9(3)
C1 N1 C3 C4 -117.5(2)
S1 N1 C3 C4 97.2(2)
C1 N1 C3 C2 6.7(2)
S1 N1 C3 C2 -138.60(18)
N2 C2 C3 N1 -9.9(3)
C10 C2 C3 N1 113.1(2)
N2 C2 C3 C4 113.4(3)
C10 C2 C3 C4 -123.7(3)
N1 C3 C4 C9 39.1(4)
C2 C3 C4 C9 -77.6(4)
N1 C3 C4 C5 -143.2(3)
C2 C3 C4 C5 100.2(3)
C9 C4 C5 C6 1.1(5)
C3 C4 C5 C6 -176.7(4)
C4 C5 C6 C7 -1.1(7)
C5 C6 C7 C8 0.2(7)
C6 C7 C8 C9 0.7(6)
C5 C4 C9 C8 -0.2(5)
C3 C4 C9 C8 177.6(3)
C7 C8 C9 C4 -0.7(6)
N2 C2 C10 C15 -158.4(3)
C3 C2 C10 C15 82.7(3)
N2 C2 C10 C11 26.8(4)
C3 C2 C10 C11 -92.1(3)
C15 C10 C11 C12 -0.5(5)
C2 C10 C11 C12 174.4(3)
C10 C11 C12 C13 0.1(6)
C11 C12 C13 C14 0.4(6)
C12 C13 C14 C15 -0.6(7)
C11 C10 C15 C14 0.3(5)
C2 C10 C15 C14 -174.6(3)
C13 C14 C15 C10 0.2(6)
N2 C1 C16 C25 102.0(3)
N1 C1 C16 C25 -78.0(3)
N2 C1 C16 C17 -74.7(4)
N1 C1 C16 C17 105.4(3)
C25 C16 C17 C18 5.0(4)
C1 C16 C17 C18 -178.3(3)
C16 C17 C18 C19 -0.8(5)
C17 C18 C19 C20 176.5(3)
C17 C18 C19 C24 -2.8(5)
C24 C19 C20 C21 0.4(5)
C18 C19 C20 C21 -178.9(3)
C19 C20 C21 C22 -2.0(6)
C20 C21 C22 C23 0.9(6)
C21 C22 C23 C24 1.9(5)
C20 C19 C24 C23 2.2(4)
C18 C19 C24 C23 -178.5(3)
C20 C19 C24 C25 -177.2(3)
C18 C19 C24 C25 2.1(4)
C22 C23 C24 C19 -3.4(4)
C22 C23 C24 C25 176.0(3)
C17 C16 C25 C24 -5.5(4)
C1 C16 C25 C24 177.9(2)
C17 C16 C25 C26 171.0(3)
C1 C16 C25 C26 -5.6(4)
C19 C24 C25 C16 2.0(4)
C23 C24 C25 C16 -177.4(3)
C19 C24 C25 C26 -174.5(2)
C23 C24 C25 C26 6.1(4)
C16 C25 C26 C35 -81.5(3)
C24 C25 C26 C35 95.0(3)
C16 C25 C26 C27 102.7(3)
C24 C25 C26 C27 -80.9(3)
C35 C26 C27 C28 -174.0(3)
C25 C26 C27 C28 1.9(4)
C35 C26 C27 C32 3.2(4)
C25 C26 C27 C32 179.0(2)
C32 C27 C28 C29 -1.2(4)
C26 C27 C28 C29 175.9(3)
C27 C28 C29 C30 1.4(5)
C28 C29 C30 C31 -0.3(6)
C29 C30 C31 C32 -1.0(6)
C30 C31 C32 C33 -178.4(3)
C30 C31 C32 C27 1.1(5)
C28 C27 C32 C33 179.6(3)
C26 C27 C32 C33 2.3(4)
C28 C27 C32 C31 0.0(4)
C26 C27 C32 C31 -177.3(3)
C31 C32 C33 C34 174.8(3)
C27 C32 C33 C34 -4.8(4)
C32 C33 C34 C35 1.7(4)
C27 C26 C35 C34 -6.2(4)
C25 C26 C35 C34 177.9(2)
C27 C26 C35 P1 167.69(19)
C25 C26 C35 P1 -8.2(3)
C33 C34 C35 C26 3.9(4)
C33 C34 C35 P1 -169.7(2)
C36 P1 C35 C26 161.0(2)
C42 P1 C35 C26 -93.2(2)
C36 P1 C35 C34 -25.2(3)
C42 P1 C35 C34 80.6(3)
C42 P1 C36 C41 -5.4(3)
C35 P1 C36 C41 98.6(3)
C42 P1 C36 C37 169.7(2)
C35 P1 C36 C37 -86.3(3)
C41 C36 C37 C38 -0.5(5)
P1 C36 C37 C38 -176.1(3)
C36 C37 C38 C39 0.2(6)
C37 C38 C39 C40 -0.1(6)
C38 C39 C40 C41 0.5(6)
C37 C36 C41 C40 0.9(5)
P1 C36 C41 C40 176.0(3)
C39 C40 C41 C36 -0.9(6)
C36 P1 C42 C47 -107.3(3)
C35 P1 C42 C47 147.0(3)
C36 P1 C42 C43 71.8(3)
C35 P1 C42 C43 -33.9(3)
C47 C42 C43 C44 -0.7(5)
P1 C42 C43 C44 -179.8(3)
C42 C43 C44 C45 0.3(6)
C43 C44 C45 C46 0.2(7)
C44 C45 C46 C47 -0.2(8)
C43 C42 C47 C46 0.8(5)
P1 C42 C47 C46 179.9(3)
C45 C46 C47 C42 -0.3(7)
O2 S1 C48 C49 -156.8(2)
O1 S1 C48 C49 -24.1(3)
N1 S1 C48 C49 90.9(2)
O2 S1 C48 C53 25.2(3)
O1 S1 C48 C53 157.8(2)
N1 S1 C48 C53 -87.1(3)
C53 C48 C49 C50 1.2(5)
S1 C48 C49 C50 -176.8(2)
C48 C49 C50 C51 0.4(5)
C49 C50 C51 C52 -2.6(5)
C49 C50 C51 C54 -179.8(4)
C50 C51 C52 C53 3.3(5)
C54 C51 C52 C53 -179.6(4)
C49 C48 C53 C52 -0.6(5)
S1 C48 C53 C52 177.4(3)
C51 C52 C53 C48 -1.7(5)
